data_4323142
loop_
_publ_author_name
'Konstantin A. Lyssenko'
'Mikhail Yu. Antipin'
'Viatcheslav N. Lebedev'

_publ_section_title
;
 Topological Analysis of the Electron Density Distribution in the Crystal
 of 8,9,10,12-Tetrafluoro-o-carborane on the Basis of the High-Resolution
 X-ray Diffraction Data at 120 K
;
_journal_name_full 'Inorganic Chemistry'
_journal_page_first 5834
_journal_page_last 5843
_journal_paper_doi 10.1021/ic9807644
_journal_volume 37
_journal_year 1998
_chemical_formula_sum 'C2 H8 B10 F4'
_chemical_formula_weight 216.18
_chemical_name_systematic
; 
8,9,10,12-tetrafluro-o-carborane  
;
_space_group_IT_number 60
_symmetry_cell_setting orthorhombic
_symmetry_space_group_name_Hall '-P 2n 2ab'
_symmetry_space_group_name_H-M 'P b c n'
_atom_sites_solution_hydrogens difmap
_atom_sites_solution_primary direct
_atom_sites_solution_secondary difmap
_audit_creation_method SHELXL
_cell_angle_alpha 90.00
_cell_angle_beta 90.00
_cell_angle_gamma 90.00
_cell_formula_units_Z 4
_cell_length_a 6.8080(10)
_cell_length_b 11.777(2)
_cell_length_c 11.856(2)
_cell_measurement_reflns_used 48
_cell_measurement_temperature 153(2)
_cell_measurement_theta_max 15
_cell_measurement_theta_min 5
_cell_volume 950.6(3)
_computing_cell_refinement 'Siemens P3/PC'
_computing_data_collection 'Siemens P3/PC'
_computing_data_reduction 'Siemens SHELXTL PLUS 5 (gamma version)'
_computing_molecular_graphics 'Siemens SHELXTL PLUS 5 (gamma version)'
_computing_publication_material 'Siemens SHELXTL PLUS 5 (gamma version)'
_computing_structure_refinement 'Siemens SHELXTL PLUS 5 (gamma version)'
_computing_structure_solution 'Siemens SHELXTL PLUS 5 (gamma version)'
_diffrn_ambient_temperature 153(2)
_diffrn_measurement_device 'Siemens P3/PC'
_diffrn_measurement_method '\q/2q\ scans'
_diffrn_radiation_monochromator graphite
_diffrn_radiation_source 'fine-focus sealed tube'
_diffrn_radiation_type MoK\a
_diffrn_radiation_wavelength 0.71073
_diffrn_reflns_av_R_equivalents 0.0159
_diffrn_reflns_av_sigmaI/netI 0.0195
_diffrn_reflns_limit_h_max 13
_diffrn_reflns_limit_h_min -14
_diffrn_reflns_limit_k_max 23
_diffrn_reflns_limit_k_min -19
_diffrn_reflns_limit_l_max 24
_diffrn_reflns_limit_l_min -24
_diffrn_reflns_number 14606
_diffrn_reflns_theta_max 47.63
_diffrn_reflns_theta_min 3.46
_diffrn_standards_decay_% 2.5
_diffrn_standards_interval_count 98
_diffrn_standards_number 2
_exptl_absorpt_coefficient_mu 0.126
_exptl_absorpt_correction_T_max 0.99
_exptl_absorpt_correction_T_min 0.86
_exptl_absorpt_correction_type empirical
_exptl_crystal_colour colourless
_exptl_crystal_density_diffrn 1.511
_exptl_crystal_description prisma
_exptl_crystal_F_000 424
_exptl_crystal_size_max 0.25
_exptl_crystal_size_mid 0.2
_exptl_crystal_size_min 0.2
_refine_diff_density_max 0.221
_refine_diff_density_min -0.196
_refine_diff_density_rms 0.044
_refine_ls_goodness_of_fit_all 1.061
_refine_ls_goodness_of_fit_obs 1.131
_refine_ls_hydrogen_treatment refall
_refine_ls_matrix_type full
_refine_ls_number_parameters 89
_refine_ls_number_reflns 3736
_refine_ls_number_restraints 0
_refine_ls_restrained_S_all 1.281
_refine_ls_restrained_S_obs 1.131
_refine_ls_R_factor_all 0.0581
_refine_ls_R_factor_obs 0.0325
_refine_ls_shift/esd_max -0.001
_refine_ls_shift/esd_mean 0.000
_refine_ls_structure_factor_coef Fsqd
_refine_ls_weighting_details 'w=1/[\s^2^(Fo^2^)+(0.0428P)^2^+0.0048P] where P=(Fo^2^+2Fc^2^)/3'
_refine_ls_weighting_scheme calc
_refine_ls_wR_factor_all 0.0953
_refine_ls_wR_factor_obs 0.0719
_reflns_number_observed 2957
_reflns_number_total 4121
_reflns_observed_criterion >2sigma(I)
_cod_data_source_file ic9807644.cif
_cod_data_source_block tetraflurocarborane
_cod_depositor_comments
;
The following automatic conversions were performed:

'_symmetry_cell_setting' tag value 'orthrombic' was replaced with
'orthorhombic' value as specified in the replacement file
'/home/robertas/cod-tools/perl-scripts/inputs/replacement_values.lst'.

Automatic conversion script
Id: cif_fix_values 3143 2015-03-26 13:38:13Z robertas 

The following automatic conversions were performed:

'_refine_ls_weighting_scheme' value 'calc
w=1/[\s^2^(Fo^2^)+(0.0428P)^2^+0.0048P] where P=(Fo^2^+2Fc^2^)/3' was
changed to 'calc'. New tag '_refine_ls_weighting_details' was
created. The value of the new tag was set to
'w=1/[\s^2^(Fo^2^)+(0.0428P)^2^+0.0048P] where P=(Fo^2^+2Fc^2^)/3'.

Automatic conversion script
Id: cif_fix_values 3143 2015-03-26 13:38:13Z robertas 
;
_cod_database_code 4323142

loop_
_symmetry_equiv_pos_as_xyz
'x, y, z'
'-x+1/2, -y+1/2, z+1/2'
'-x, y, -z+1/2'
'x+1/2, -y+1/2, -z'
'-x, -y, -z'
'x-1/2, y-1/2, -z-1/2'
'x, -y, z-1/2'
'-x-1/2, y-1/2, z'

loop_
_atom_site_aniso_label
_atom_site_aniso_U_11
_atom_site_aniso_U_22
_atom_site_aniso_U_33
_atom_site_aniso_U_23
_atom_site_aniso_U_13
_atom_site_aniso_U_12
F8 0.01675(9) 0.02070(10) 0.03339(13) -0.00607(9) -0.00680(8) -0.00283(7)
F9 0.02434(11) 0.01628(9) 0.02615(11) 0.00585(8) 0.00298(9) -0.00460(8)
C1 0.01702(12) 0.01300(11) 0.02275(14) -0.00380(9) -0.00042(10) 0.00023(9)
B3 0.01533(13) 0.01464(13) 0.0250(2) -0.00076(12) -0.00279(12) 0.00277(10)
B4 0.01498(13) 0.01659(14) 0.02186(15) -0.00351(11) 0.00331(11) -0.00037(11)
B5 0.0199(2) 0.01729(14) 0.01651(13) -0.00182(11) -0.00092(11) -0.00190(11)
B8 0.01289(12) 0.01388(12) 0.02047(14) -0.00235(10) -0.00204(11) -0.00005(9)
B9 0.01455(13) 0.01315(12) 0.01748(13) 0.00103(10) 0.00119(10) -0.00184(9)

loop_
_atom_site_label
_atom_site_type_symbol
_atom_site_fract_x
_atom_site_fract_y
_atom_site_fract_z
_atom_site_U_iso_or_equiv
_atom_site_thermal_displace_type
_atom_site_occupancy
_atom_site_calc_flag
_atom_site_refinement_flags
_atom_site_disorder_group
F8 F 0.15019(4) 0.21207(2) 0.16002(2) 0.02361(6) Uani 1 d . .
F9 F 0.40123(4) 0.12917(2) 0.37485(2) 0.02225(5) Uani 1 d . .
C1 C 0.45089(5) 0.46015(3) 0.31286(3) 0.01759(6) Uani 1 d . .
B3 B 0.30490(6) 0.42543(3) 0.20016(4) 0.01833(6) Uani 1 d . .
B4 B 0.29367(6) 0.35089(3) 0.33060(4) 0.01781(6) Uani 1 d . .
B5 B 0.53360(6) 0.35073(3) 0.39139(3) 0.01789(6) Uani 1 d . .
B8 B 0.30372(5) 0.27476(3) 0.19976(3) 0.01575(6) Uani 1 d . .
B9 B 0.44546(5) 0.22758(3) 0.31977(3) 0.01506(6) Uani 1 d . .
H1 H 0.4281(10) 0.5300(6) 0.3403(6) 0.025(2) Uiso 1 d . .
H3 H 0.2019(11) 0.4840(8) 0.1732(6) 0.037(2) Uiso 1 d . .
H4 H 0.1670(13) 0.3659(8) 0.3831(7) 0.042(2) Uiso 1 d . .
H5 H 0.5547(11) 0.3629(7) 0.4766(7) 0.032(2) Uiso 1 d . .

loop_
_atom_type_symbol
_atom_type_description
_atom_type_scat_dispersion_real
_atom_type_scat_dispersion_imag
_atom_type_scat_source
C C 0.0033 0.0016 'International Tables Vol C Tables 4.2.6.8 and 6.1.1.4'
H H 0.0000 0.0000 'International Tables Vol C Tables 4.2.6.8 and 6.1.1.4'
B B 0.0013 0.0007 'International Tables Vol C Tables 4.2.6.8 and 6.1.1.4'
F F 0.0171 0.0103 'International Tables Vol C Tables 4.2.6.8 and 6.1.1.4'

loop_
_geom_angle_atom_site_label_1
_geom_angle_atom_site_label_2
_geom_angle_atom_site_label_3
_geom_angle
_geom_angle_site_symmetry_1
_geom_angle_site_symmetry_3
_geom_angle_publ_flag
C1 C1 B5 111.53(2) 3_655 . ?
C1 C1 B4 111.93(2) 3_655 . ?
B5 C1 B4 63.91(3) . . ?
C1 C1 B3 61.72(3) 3_655 . ?
B5 C1 B3 116.20(3) . . ?
B4 C1 B3 63.10(2) . . ?
C1 C1 B3 61.46(3) 3_655 3_655 ?
B5 C1 B3 62.93(2) . 3_655 ?
B4 C1 B3 116.32(3) . 3_655 ?
B3 C1 B3 115.72(3) . 3_655 ?
C1 B3 C1 56.82(3) . 3_655 ?
C1 B3 B8 104.07(3) . . ?
C1 B3 B8 104.00(3) 3_655 . ?
C1 B3 B5 103.61(3) . 3_655 ?
C1 B3 B5 57.64(2) 3_655 3_655 ?
B8 B3 B5 60.42(2) . 3_655 ?
C1 B3 B4 57.68(2) . . ?
C1 B3 B4 103.70(3) 3_655 . ?
B8 B3 B4 60.59(2) . . ?
B5 B3 B4 108.24(3) 3_655 . ?
C1 B4 B3 59.22(2) . . ?
C1 B4 B5 58.04(2) . . ?
B3 B4 B5 108.18(3) . . ?
C1 B4 B9 104.12(3) . . ?
B3 B4 B9 108.27(3) . . ?
B5 B4 B9 59.94(2) . . ?
C1 B4 B8 104.44(3) . . ?
B3 B4 B8 59.55(3) . . ?
B5 B4 B8 108.29(3) . . ?
B9 B4 B8 60.62(2) . . ?
C1 B5 B3 59.43(2) . 3_655 ?
C1 B5 B9 104.24(3) . . ?
B3 B5 B9 108.64(3) 3_655 . ?
C1 B5 B4 58.05(2) . . ?
B3 B5 B4 108.59(3) 3_655 . ?
B9 B5 B4 60.08(2) . . ?
C1 B5 B8 104.80(3) . 3_655 ?
B3 B5 B8 59.69(2) 3_655 3_655 ?
B9 B5 B8 60.91(2) . 3_655 ?
B4 B5 B8 108.87(3) . 3_655 ?
F8 B8 B3 123.08(3) . . ?
F8 B8 B5 122.48(3) . 3_655 ?
B3 B8 B5 59.89(2) . 3_655 ?
F8 B8 B4 122.71(3) . . ?
B3 B8 B4 59.86(2) . . ?
B5 B8 B4 107.25(3) 3_655 . ?
F8 B8 B9 120.99(3) . . ?
B3 B8 B9 107.64(3) . . ?
B5 B8 B9 107.41(3) 3_655 . ?
B4 B8 B9 59.52(2) . . ?
F8 B8 B9 120.83(3) . 3_655 ?
B3 B8 B9 107.64(3) . 3_655 ?
B5 B8 B9 59.46(2) 3_655 3_655 ?
B4 B8 B9 107.46(3) . 3_655 ?
B9 B8 B9 60.17(2) . 3_655 ?
F9 B9 B5 122.48(3) . . ?
F9 B9 B4 121.90(3) . . ?
B5 B9 B4 59.98(2) . . ?
F9 B9 B8 121.36(3) . . ?
B5 B9 B8 107.72(3) . . ?
B4 B9 B8 59.86(2) . . ?
F9 B9 B8 122.02(3) . 3_655 ?
B5 B9 B8 59.62(2) . 3_655 ?
B4 B9 B8 107.77(3) . 3_655 ?
B8 B9 B8 107.97(3) . 3_655 ?
F9 B9 B9 121.82(2) . 3_655 ?
B5 B9 B9 107.24(2) . 3_655 ?
B4 B9 B9 107.60(2) . 3_655 ?
B8 B9 B9 60.02(3) . 3_655 ?
B8 B9 B9 59.81(2) 3_655 3_655 ?

loop_
_geom_bond_atom_site_label_1
_geom_bond_atom_site_label_2
_geom_bond_distance
_geom_bond_site_symmetry_2
_geom_bond_publ_flag
F8 B8 1.3637(5) . ?
F9 B9 1.3640(5) . ?
C1 C1 1.6336(7) 3_655 ?
C1 B5 1.6866(6) . ?
C1 B4 1.6869(6) . ?
C1 B3 1.7148(6) . ?
C1 B3 1.7190(6) 3_655 ?
B3 C1 1.7190(6) 3_655 ?
B3 B8 1.7744(6) . ?
B3 B5 1.7779(6) 3_655 ?
B3 B4 1.7800(6) . ?
B4 B5 1.7853(6) . ?
B4 B9 1.7870(6) . ?
B4 B8 1.7930(6) . ?
B5 B3 1.7779(6) 3_655 ?
B5 B9 1.7845(6) . ?
B5 B8 1.7874(6) 3_655 ?
B8 B5 1.7874(6) 3_655 ?
B8 B9 1.8068(6) . ?
B8 B9 1.8106(6) 3_655 ?
B9 B8 1.8106(6) 3_655 ?
B9 B9 1.8135(8) 3_655 ?
